data_4071801
loop_
_publ_author_name
'Chan, Yun Wai'
'Chan, Kin Shing'

_publ_section_title
;
 Base-Promoted Carbon&#x2212;Hydrogen Bond Activation of Alkanes with
 Rhodium(III) Porphyrin Complexes
;
_journal_issue 18
_journal_name_full Organometallics
_journal_page_first 4625
_journal_paper_doi 10.1021/om800397p
_journal_volume 27
_journal_year 2008
_chemical_formula_sum 'C55 H49 Cl2 N4 Rh'
_chemical_formula_weight 939.79
_chemical_name_systematic
; 
 ? 
;
_space_group_IT_number 14
_symmetry_cell_setting monoclinic
_symmetry_space_group_name_Hall '-P 2yn'
_symmetry_space_group_name_H-M 'P 1 21/n 1'
_atom_sites_solution_hydrogens geom
_atom_sites_solution_primary direct
_atom_sites_solution_secondary difmap
_audit_creation_method SHELXL-97
_cell_angle_alpha 90.00
_cell_angle_beta 106.993(2)
_cell_angle_gamma 90.00
_cell_formula_units_Z 4
_cell_length_a 15.5087(19)
_cell_length_b 18.651(2)
_cell_length_c 16.2663(19)
_cell_measurement_reflns_used 977
_cell_measurement_temperature 293(2)
_cell_measurement_theta_max 27.96
_cell_measurement_theta_min 2.71
_cell_volume 4499.7(9)
_computing_cell_refinement 'BRUKER SMART CCD DIFFRACTOMETER'
_computing_data_collection 'BRUKER SMART CCD DIFFRACTOMETER'
_computing_data_reduction 'BRUKER SMART CCD DIFFRACTOMETER'
_computing_molecular_graphics 'SIEMENS SHELXTL'
_computing_publication_material 'SIEMENS SHELXTL'
_computing_structure_refinement 'SHELXL-97 (Sheldrick, 1997)'
_computing_structure_solution 'SHELXS-97 (Sheldrick, 1990)'
_diffrn_ambient_temperature 293(2)
_diffrn_measured_fraction_theta_full 0.996
_diffrn_measured_fraction_theta_max 0.996
_diffrn_measurement_device_type 'BRUKER SMART CCD DIFFRACTOMETER'
_diffrn_measurement_method 'OMEGA SCAN'
_diffrn_radiation_monochromator graphite
_diffrn_radiation_source 'fine-focus sealed tube'
_diffrn_radiation_type MoK\a
_diffrn_radiation_wavelength 0.71073
_diffrn_reflns_av_R_equivalents 0.0414
_diffrn_reflns_av_sigmaI/netI 0.0529
_diffrn_reflns_limit_h_max 18
_diffrn_reflns_limit_h_min -20
_diffrn_reflns_limit_k_max 24
_diffrn_reflns_limit_k_min -24
_diffrn_reflns_limit_l_max 20
_diffrn_reflns_limit_l_min -21
_diffrn_reflns_number 30232
_diffrn_reflns_theta_full 28.04
_diffrn_reflns_theta_max 28.04
_diffrn_reflns_theta_min 1.60
_exptl_absorpt_coefficient_mu 0.541
_exptl_absorpt_correction_T_max 1.0000
_exptl_absorpt_correction_T_min 0.836682
_exptl_absorpt_correction_type SADABS
_exptl_crystal_colour Red
_exptl_crystal_density_diffrn 1.387
_exptl_crystal_density_meas 0
_exptl_crystal_density_method 'not measured'
_exptl_crystal_description Block
_exptl_crystal_F_000 1944
_exptl_crystal_size_max 0.40
_exptl_crystal_size_mid 0.30
_exptl_crystal_size_min 0.20
_refine_diff_density_max 1.597
_refine_diff_density_min -1.788
_refine_diff_density_rms 0.096
_refine_ls_extinction_method none
_refine_ls_goodness_of_fit_ref 1.025
_refine_ls_hydrogen_treatment riding
_refine_ls_matrix_type full
_refine_ls_number_parameters 559
_refine_ls_number_reflns 10856
_refine_ls_number_restraints 2
_refine_ls_restrained_S_all 1.028
_refine_ls_R_factor_all 0.0945
_refine_ls_R_factor_gt 0.0572
_refine_ls_shift/su_max 0.011
_refine_ls_shift/su_mean 0.000
_refine_ls_structure_factor_coef Fsqd
_refine_ls_weighting_details 'calc w=1/[\s^2^(Fo^2^)+(0.0808P)^2^+8.5768P] where P=(Fo^2^+2Fc^2^)/3'
_refine_ls_weighting_scheme calc
_refine_ls_wR_factor_gt 0.1511
_refine_ls_wR_factor_ref 0.1784
_reflns_number_gt 7236
_reflns_number_total 10856
_reflns_threshold_expression >2sigma(I)
_cod_data_source_file om800397p_si_002.cif
_cod_data_source_block ywc251
_cod_depositor_comments
;
The following automatic conversions were performed:

'_symmetry_cell_setting' value 'Monoclinic' changed to 'monoclinic'
according to /home/saulius/struct/CIF-dictionaries/cif_core.dic
dictionary named 'cif_core.dic' version 2.4.1 from 2010-06-29.

Automatic conversion script
Id: cif_fix_values 1715 2011-07-08 13:25:40Z adriana 
;
_cod_original_cell_volume 4499.6(9)
_cod_original_sg_symbol_H-M P2(1)/n
_cod_database_code 4071801

loop_
_symmetry_equiv_pos_as_xyz
'x, y, z'
'-x+1/2, y+1/2, -z+1/2'
'-x, -y, -z'
'x-1/2, -y-1/2, z-1/2'

loop_
_atom_site_label
_atom_site_type_symbol
_atom_site_fract_x
_atom_site_fract_y
_atom_site_fract_z
_atom_site_U_iso_or_equiv
_atom_site_adp_type
_atom_site_occupancy
_atom_site_symmetry_multiplicity
_atom_site_calc_flag
_atom_site_refinement_flags
Rh1 Rh 0.89888(2) 0.607084(17) 0.55758(2) 0.03384(11) Uani 1 1 d .
N1 N 0.8307(2) 0.62391(18) 0.4327(2) 0.0344(7) Uani 1 1 d .
N2 N 0.7816(2) 0.60517(19) 0.5871(2) 0.0383(8) Uani 1 1 d .
N3 N 0.9676(2) 0.58890(19) 0.6823(2) 0.0378(8) Uani 1 1 d .
N4 N 1.0138(2) 0.59339(18) 0.5252(2) 0.0363(7) Uani 1 1 d .
C1 C 0.8684(3) 0.6375(2) 0.3675(3) 0.0363(9) Uani 1 1 d .
C2 C 0.8001(3) 0.6637(2) 0.2939(3) 0.0420(10) Uani 1 1 d .
H2A H 0.8085 0.6786 0.2422 0.050 Uiso 1 1 calc R
C3 C 0.7219(3) 0.6628(2) 0.3130(3) 0.0428(10) Uani 1 1 d .
H3A H 0.6660 0.6758 0.2764 0.051 Uiso 1 1 calc R
C4 C 0.7397(3) 0.6382(2) 0.4001(3) 0.0366(9) Uani 1 1 d .
C5 C 0.6755(3) 0.6283(2) 0.4438(3) 0.0399(9) Uani 1 1 d .
C6 C 0.6961(3) 0.6110(2) 0.5305(3) 0.0425(10) Uani 1 1 d .
C7 C 0.6304(3) 0.6025(3) 0.5771(3) 0.0525(12) Uani 1 1 d .
H7A H 0.5680 0.6042 0.5539 0.063 Uiso 1 1 calc R
C8 C 0.6757(3) 0.5918(3) 0.6594(3) 0.0510(12) Uani 1 1 d .
H8A H 0.6504 0.5842 0.7039 0.061 Uiso 1 1 calc R
C9 C 0.7710(3) 0.5942(2) 0.6676(3) 0.0431(10) Uani 1 1 d .
C10 C 0.8402(3) 0.5878(2) 0.7440(3) 0.0431(10) Uani 1 1 d .
C11 C 0.9317(3) 0.5877(2) 0.7504(3) 0.0407(10) Uani 1 1 d .
C12 C 1.0044(3) 0.5877(3) 0.8299(3) 0.0470(11) Uani 1 1 d .
H12A H 0.9985 0.5873 0.8852 0.056 Uiso 1 1 calc R
C13 C 1.0822(3) 0.5884(2) 0.8090(3) 0.0441(10) Uani 1 1 d .
H13A H 1.1399 0.5894 0.8474 0.053 Uiso 1 1 calc R
C14 C 1.0600(3) 0.5872(2) 0.7165(3) 0.0374(9) Uani 1 1 d .
C15 C 1.1211(3) 0.5798(2) 0.6693(3) 0.0367(9) Uani 1 1 d .
C16 C 1.0982(3) 0.5763(2) 0.5799(3) 0.0401(9) Uani 1 1 d .
C17 C 1.1584(3) 0.5629(3) 0.5296(3) 0.0459(11) Uani 1 1 d .
H17A H 1.2182 0.5483 0.5503 0.055 Uiso 1 1 calc R
C18 C 1.1127(3) 0.5753(3) 0.4468(3) 0.0467(11) Uani 1 1 d .
H18A H 1.1351 0.5708 0.3999 0.056 Uiso 1 1 calc R
C19 C 1.0231(3) 0.5970(2) 0.4441(3) 0.0374(9) Uani 1 1 d .
C20 C 0.9585(3) 0.6235(2) 0.3712(3) 0.0374(9) Uani 1 1 d .
C21 C 0.5783(3) 0.6382(3) 0.3951(3) 0.0414(10) Uani 1 1 d .
C22 C 0.5420(3) 0.7053(3) 0.3726(3) 0.0472(11) Uani 1 1 d .
H22A H 0.5793 0.7453 0.3849 0.057 Uiso 1 1 calc R
C23 C 0.4507(3) 0.7140(3) 0.3318(3) 0.0573(13) Uani 1 1 d .
H23A H 0.4276 0.7599 0.3178 0.069 Uiso 1 1 calc R
C24 C 0.3939(3) 0.6563(3) 0.3119(4) 0.0630(15) Uani 1 1 d .
C25 C 0.4301(4) 0.5895(4) 0.3331(5) 0.0769(19) Uani 1 1 d .
H25A H 0.3927 0.5496 0.3197 0.092 Uiso 1 1 calc R
C26 C 0.5212(3) 0.5799(3) 0.3743(4) 0.0638(15) Uani 1 1 d .
H26A H 0.5440 0.5339 0.3880 0.077 Uiso 1 1 calc R
C27 C 0.2930(4) 0.6665(5) 0.2710(5) 0.100(3) Uani 1 1 d .
H27A H 0.2639 0.6205 0.2618 0.149 Uiso 1 1 calc R
H27B H 0.2826 0.6907 0.2170 0.149 Uiso 1 1 calc R
H27C H 0.2688 0.6945 0.3086 0.149 Uiso 1 1 calc R
C31 C 0.8138(3) 0.5781(3) 0.8254(3) 0.0458(10) Uani 1 1 d .
C32 C 0.8309(4) 0.5142(3) 0.8711(3) 0.0587(13) Uani 1 1 d .
H32A H 0.8610 0.4774 0.8525 0.070 Uiso 1 1 calc R
C33 C 0.8035(4) 0.5048(3) 0.9440(3) 0.0623(14) Uani 1 1 d .
H33A H 0.8163 0.4618 0.9740 0.075 Uiso 1 1 calc R
C34 C 0.7579(3) 0.5572(3) 0.9732(3) 0.0580(13) Uani 1 1 d .
C35 C 0.7416(4) 0.6209(3) 0.9280(4) 0.0644(15) Uani 1 1 d .
H35A H 0.7111 0.6575 0.9466 0.077 Uiso 1 1 calc R
C36 C 0.7695(4) 0.6314(3) 0.8559(3) 0.0589(13) Uani 1 1 d .
H36A H 0.7584 0.6751 0.8273 0.071 Uiso 1 1 calc R
C37 C 0.7237(4) 0.5462(4) 1.0509(4) 0.0787(18) Uani 1 1 d .
H37A H 0.7411 0.4994 1.0747 0.118 Uiso 1 1 calc R
H37B H 0.6592 0.5501 1.0336 0.118 Uiso 1 1 calc R
H37C H 0.7493 0.5820 1.0934 0.118 Uiso 1 1 calc R
C41 C 1.2199(3) 0.5792(2) 0.7182(3) 0.0387(9) Uani 1 1 d .
C42 C 1.2717(3) 0.5191(3) 0.7241(3) 0.0495(11) Uani 1 1 d .
H42A H 1.2447 0.4765 0.6999 0.059 Uiso 1 1 calc R
C43 C 1.3633(3) 0.5204(3) 0.7653(3) 0.0544(12) Uani 1 1 d .
H43A H 1.3966 0.4785 0.7681 0.065 Uiso 1 1 calc R
C44 C 1.4061(3) 0.5814(3) 0.8019(3) 0.0527(12) Uani 1 1 d .
C45 C 1.3527(4) 0.6413(3) 0.8017(4) 0.0636(15) Uani 1 1 d .
H45A H 1.3790 0.6828 0.8298 0.076 Uiso 1 1 calc R
C46 C 1.2611(3) 0.6401(3) 0.7602(3) 0.0544(12) Uani 1 1 d .
H46A H 1.2267 0.6808 0.7606 0.065 Uiso 1 1 calc R
C47 C 1.5069(4) 0.5839(4) 0.8424(5) 0.088(2) Uani 1 1 d .
H47A H 1.5243 0.6312 0.8641 0.132 Uiso 1 1 calc R
H47B H 1.5366 0.5721 0.8000 0.132 Uiso 1 1 calc R
H47C H 1.5239 0.5500 0.8887 0.132 Uiso 1 1 calc R
C51 C 0.9867(3) 0.6395(2) 0.2929(3) 0.0393(9) Uani 1 1 d .
C52 C 1.0419(3) 0.6977(3) 0.2921(3) 0.0499(11) Uani 1 1 d .
H52A H 1.0620 0.7262 0.3409 0.060 Uiso 1 1 calc R
C53 C 1.0673(3) 0.7140(3) 0.2199(3) 0.0548(12) Uani 1 1 d .
H53A H 1.1046 0.7533 0.2210 0.066 Uiso 1 1 calc R
C54 C 1.0385(4) 0.6734(3) 0.1458(3) 0.0542(12) Uani 1 1 d .
C55 C 0.9838(4) 0.6159(3) 0.1468(3) 0.0593(14) Uani 1 1 d .
H55A H 0.9636 0.5877 0.0978 0.071 Uiso 1 1 calc R
C56 C 0.9576(4) 0.5985(3) 0.2201(3) 0.0521(12) Uani 1 1 d .
H56A H 0.9204 0.5592 0.2192 0.063 Uiso 1 1 calc R
C57 C 1.0672(5) 0.6911(4) 0.0667(4) 0.086(2) Uani 1 1 d .
H57A H 1.0414 0.6569 0.0223 0.129 Uiso 1 1 calc R
H57B H 1.1317 0.6894 0.0808 0.129 Uiso 1 1 calc R
H57C H 1.0465 0.7383 0.0469 0.129 Uiso 1 1 calc R
C61 C 0.9139(3) 0.7172(3) 0.5824(3) 0.0548(12) Uani 1 1 d .
H61A H 0.9098 0.7218 0.6412 0.066 Uiso 1 1 calc R
C62 C 1.0037(4) 0.7454(3) 0.5881(5) 0.0720(17) Uani 1 1 d .
H62A H 1.0160 0.7375 0.5337 0.086 Uiso 1 1 calc R
H62B H 1.0482 0.7190 0.6319 0.086 Uiso 1 1 calc R
C63 C 1.0136(4) 0.8253(3) 0.6096(4) 0.0783(18) Uani 1 1 d .
H63A H 1.0177 0.8315 0.6698 0.094 Uiso 1 1 calc R
H63B H 1.0697 0.8422 0.6014 0.094 Uiso 1 1 calc R
C64 C 0.9384(6) 0.8704(4) 0.5571(5) 0.092(2) Uani 1 1 d .
H64A H 0.9440 0.9185 0.5810 0.111 Uiso 1 1 calc R
H64B H 0.9428 0.8738 0.4990 0.111 Uiso 1 1 calc R
C65 C 0.8502(5) 0.8413(3) 0.5546(5) 0.084(2) Uani 1 1 d .
H65A H 0.8040 0.8684 0.5131 0.101 Uiso 1 1 calc R
H65B H 0.8408 0.8480 0.6105 0.101 Uiso 1 1 calc R
C66 C 0.8383(4) 0.7616(3) 0.5309(5) 0.0794(19) Uani 1 1 d .
H66A H 0.7825 0.7446 0.5396 0.095 Uiso 1 1 calc R
H66B H 0.8335 0.7560 0.4704 0.095 Uiso 1 1 calc R
Cl1 Cl 1.2439(4) 0.73682(19) 0.5732(3) 0.231(2) Uani 1 1 d D
Cl2 Cl 1.3725(3) 0.6453(5) 0.5199(4) 0.403(6) Uani 1 1 d D
C71 C 1.3549(6) 0.7017(8) 0.5965(7) 0.360(18) Uani 1 1 d D
H71B H 1.3969 0.7414 0.6041 0.432 Uiso 1 1 calc R
H71A H 1.3686 0.6760 0.6507 0.432 Uiso 1 1 calc R

loop_
_atom_site_aniso_label
_atom_site_aniso_U_11
_atom_site_aniso_U_22
_atom_site_aniso_U_33
_atom_site_aniso_U_23
_atom_site_aniso_U_13
_atom_site_aniso_U_12
Rh1 0.02859(17) 0.03873(18) 0.03265(17) 0.00344(13) 0.00654(12) 0.00025(13)
N1 0.0304(17) 0.0368(18) 0.0341(17) 0.0016(14) 0.0064(14) 0.0004(13)
N2 0.0317(17) 0.045(2) 0.0378(18) 0.0063(15) 0.0092(14) 0.0014(15)
N3 0.0312(17) 0.045(2) 0.0357(18) 0.0053(15) 0.0073(14) 0.0019(14)
N4 0.0292(17) 0.0426(19) 0.0349(18) 0.0017(14) 0.0061(14) -0.0004(14)
C1 0.034(2) 0.037(2) 0.034(2) 0.0012(17) 0.0056(17) -0.0020(17)
C2 0.040(2) 0.047(2) 0.037(2) 0.0049(18) 0.0068(18) 0.0033(19)
C3 0.037(2) 0.046(2) 0.039(2) 0.0050(19) 0.0015(18) 0.0065(18)
C4 0.032(2) 0.038(2) 0.036(2) -0.0009(17) 0.0035(17) -0.0006(17)
C5 0.028(2) 0.041(2) 0.049(2) 0.0033(19) 0.0087(18) 0.0024(16)
C6 0.030(2) 0.050(3) 0.048(2) 0.005(2) 0.0124(18) 0.0000(18)
C7 0.033(2) 0.072(3) 0.052(3) 0.010(2) 0.013(2) 0.002(2)
C8 0.038(2) 0.069(3) 0.050(3) 0.009(2) 0.020(2) 0.000(2)
C9 0.037(2) 0.049(3) 0.046(2) 0.0075(19) 0.0162(19) 0.0015(18)
C10 0.042(2) 0.048(2) 0.041(2) 0.0045(19) 0.015(2) 0.0023(19)
C11 0.042(2) 0.043(2) 0.036(2) 0.0045(18) 0.0094(18) 0.0014(18)
C12 0.047(3) 0.058(3) 0.032(2) 0.0023(19) 0.0068(19) 0.002(2)
C13 0.043(2) 0.049(3) 0.036(2) 0.0015(18) 0.0045(19) 0.0012(19)
C14 0.034(2) 0.038(2) 0.037(2) 0.0038(17) 0.0049(17) 0.0001(16)
C15 0.033(2) 0.036(2) 0.037(2) 0.0019(17) 0.0037(17) -0.0020(17)
C16 0.032(2) 0.045(2) 0.041(2) 0.0034(19) 0.0066(18) 0.0000(18)
C17 0.031(2) 0.063(3) 0.044(2) 0.002(2) 0.0111(19) 0.006(2)
C18 0.039(2) 0.060(3) 0.043(2) 0.003(2) 0.015(2) 0.006(2)
C19 0.031(2) 0.046(2) 0.034(2) 0.0012(17) 0.0088(17) -0.0005(17)
C20 0.035(2) 0.041(2) 0.035(2) -0.0015(17) 0.0091(17) -0.0032(17)
C21 0.031(2) 0.051(3) 0.041(2) -0.003(2) 0.0084(18) 0.0029(18)
C22 0.044(3) 0.048(3) 0.046(3) -0.004(2) 0.009(2) 0.003(2)
C23 0.047(3) 0.064(3) 0.057(3) -0.003(3) 0.008(2) 0.017(2)
C24 0.038(3) 0.084(4) 0.061(3) -0.011(3) 0.004(2) 0.011(3)
C25 0.044(3) 0.075(4) 0.102(5) -0.018(3) 0.007(3) -0.016(3)
C26 0.037(3) 0.052(3) 0.092(4) -0.002(3) 0.003(3) -0.001(2)
C27 0.037(3) 0.141(7) 0.108(6) -0.020(5) 0.000(3) 0.015(4)
C31 0.042(2) 0.054(3) 0.042(2) 0.005(2) 0.013(2) -0.001(2)
C32 0.067(3) 0.056(3) 0.059(3) 0.009(2) 0.029(3) 0.004(3)
C33 0.066(4) 0.067(3) 0.058(3) 0.016(3) 0.025(3) 0.006(3)
C34 0.047(3) 0.084(4) 0.044(3) 0.007(3) 0.015(2) -0.006(3)
C35 0.063(3) 0.077(4) 0.059(3) -0.008(3) 0.028(3) 0.009(3)
C36 0.062(3) 0.060(3) 0.059(3) 0.007(3) 0.026(3) 0.007(3)
C37 0.074(4) 0.115(5) 0.055(3) 0.011(3) 0.032(3) 0.005(4)
C41 0.033(2) 0.042(2) 0.038(2) 0.0043(18) 0.0045(17) 0.0005(17)
C42 0.039(2) 0.044(3) 0.056(3) 0.000(2) 0.001(2) 0.0020(19)
C43 0.040(3) 0.056(3) 0.062(3) 0.002(2) 0.006(2) 0.014(2)
C44 0.034(2) 0.066(3) 0.053(3) 0.008(2) 0.005(2) 0.003(2)
C45 0.046(3) 0.058(3) 0.075(4) -0.012(3) -0.001(3) -0.011(2)
C46 0.044(3) 0.047(3) 0.065(3) -0.004(2) 0.004(2) 0.007(2)
C47 0.037(3) 0.109(5) 0.104(5) 0.003(4) -0.002(3) 0.000(3)
C51 0.036(2) 0.045(2) 0.036(2) 0.0044(18) 0.0104(18) 0.0032(18)
C52 0.047(3) 0.060(3) 0.044(2) -0.004(2) 0.014(2) -0.012(2)
C53 0.046(3) 0.064(3) 0.058(3) 0.007(2) 0.020(2) -0.008(2)
C54 0.054(3) 0.064(3) 0.049(3) 0.016(2) 0.022(2) 0.011(2)
C55 0.077(4) 0.064(3) 0.038(2) -0.004(2) 0.018(3) 0.005(3)
C56 0.059(3) 0.051(3) 0.046(3) -0.003(2) 0.015(2) -0.007(2)
C57 0.102(5) 0.108(5) 0.064(4) 0.020(4) 0.048(4) 0.007(4)
C61 0.057(3) 0.043(3) 0.056(3) -0.004(2) 0.003(2) -0.003(2)
C62 0.060(3) 0.050(3) 0.104(5) -0.001(3) 0.020(3) -0.009(3)
C63 0.074(4) 0.060(4) 0.085(4) 0.004(3) 0.000(3) -0.024(3)
C64 0.111(6) 0.055(4) 0.102(6) 0.002(4) 0.016(5) -0.014(4)
C65 0.082(5) 0.055(4) 0.107(5) -0.002(3) 0.013(4) 0.010(3)
C66 0.060(4) 0.045(3) 0.124(6) -0.003(3) 0.013(4) 0.007(3)
Cl1 0.364(7) 0.121(3) 0.166(3) 0.030(2) 0.012(4) -0.030(3)
Cl2 0.126(3) 0.889(19) 0.221(5) -0.047(8) 0.093(3) -0.109(6)
C71 0.158(12) 0.82(5) 0.101(9) -0.071(17) 0.038(9) -0.28(2)

loop_
_atom_type_symbol
_atom_type_description
_atom_type_scat_dispersion_real
_atom_type_scat_dispersion_imag
_atom_type_scat_source
C C 0.0033 0.0016 'International Tables Vol C Tables 4.2.6.8 and 6.1.1.4'
H H 0.0000 0.0000 'International Tables Vol C Tables 4.2.6.8 and 6.1.1.4'
N N 0.0061 0.0033 'International Tables Vol C Tables 4.2.6.8 and 6.1.1.4'
Rh Rh -1.1178 0.9187 'International Tables Vol C Tables 4.2.6.8 and 6.1.1.4'
Cl Cl 0.1484 0.1585 'International Tables Vol C Tables 4.2.6.8 and 6.1.1.4'

loop_
_geom_angle_atom_site_label_1
_geom_angle_atom_site_label_2
_geom_angle_atom_site_label_3
_geom_angle
N2 Rh1 N4 171.59(14)
N2 Rh1 N1 89.93(14)
N4 Rh1 N1 90.00(14)
N2 Rh1 N3 90.33(14)
N4 Rh1 N3 89.64(14)
N1 Rh1 N3 179.25(14)
N2 Rh1 C61 91.63(18)
N4 Rh1 C61 96.77(18)
N1 Rh1 C61 92.14(17)
N3 Rh1 C61 88.56(18)
C1 N1 C4 106.5(3)
C1 N1 Rh1 126.0(3)
C4 N1 Rh1 126.3(3)
C6 N2 C9 106.7(4)
C6 N2 Rh1 126.8(3)
C9 N2 Rh1 126.5(3)
C11 N3 C14 107.0(3)
C11 N3 Rh1 126.1(3)
C14 N3 Rh1 126.1(3)
C19 N4 C16 106.4(3)
C19 N4 Rh1 126.5(3)
C16 N4 Rh1 127.0(3)
N1 C1 C20 125.0(4)
N1 C1 C2 109.3(4)
C20 C1 C2 125.6(4)
C3 C2 C1 107.5(4)
C2 C3 C4 107.9(4)
N1 C4 C5 125.4(4)
N1 C4 C3 108.7(4)
C5 C4 C3 125.8(4)
C6 C5 C4 124.2(4)
C6 C5 C21 117.5(4)
C4 C5 C21 118.3(4)
N2 C6 C5 125.9(4)
N2 C6 C7 109.2(4)
C5 C6 C7 124.7(4)
C8 C7 C6 107.3(4)
C7 C8 C9 108.3(4)
N2 C9 C10 125.9(4)
N2 C9 C8 108.5(4)
C10 C9 C8 125.6(4)
C9 C10 C11 124.8(4)
C9 C10 C31 117.3(4)
C11 C10 C31 117.9(4)
N3 C11 C10 125.7(4)
N3 C11 C12 109.0(4)
C10 C11 C12 125.3(4)
C13 C12 C11 107.2(4)
C12 C13 C14 107.8(4)
N3 C14 C15 125.1(4)
N3 C14 C13 108.8(4)
C15 C14 C13 125.8(4)
C14 C15 C16 125.0(4)
C14 C15 C41 117.4(4)
C16 C15 C41 117.5(4)
N4 C16 C15 124.3(4)
N4 C16 C17 108.9(4)
C15 C16 C17 126.5(4)
C18 C17 C16 107.5(4)
C17 C18 C19 107.6(4)
N4 C19 C20 125.5(4)
N4 C19 C18 109.3(4)
C20 C19 C18 125.0(4)
C19 C20 C1 124.0(4)
C19 C20 C51 118.4(4)
C1 C20 C51 117.6(4)
C22 C21 C26 117.9(4)
C22 C21 C5 121.5(4)
C26 C21 C5 120.5(4)
C21 C22 C23 121.0(5)
C24 C23 C22 121.2(5)
C23 C24 C25 117.9(5)
C23 C24 C27 121.0(6)
C25 C24 C27 121.1(6)
C24 C25 C26 121.6(6)
C21 C26 C25 120.4(5)
C36 C31 C32 117.5(5)
C36 C31 C10 121.4(4)
C32 C31 C10 121.0(4)
C33 C32 C31 120.7(5)
C34 C33 C32 121.7(5)
C33 C34 C35 117.5(5)
C33 C34 C37 122.1(5)
C35 C34 C37 120.4(5)
C36 C35 C34 121.4(5)
C35 C36 C31 121.1(5)
C42 C41 C46 117.5(4)
C42 C41 C15 121.9(4)
C46 C41 C15 120.5(4)
C41 C42 C43 121.3(5)
C44 C43 C42 121.7(5)
C43 C44 C45 117.2(4)
C43 C44 C47 121.7(5)
C45 C44 C47 121.1(5)
C46 C45 C44 120.9(5)
C41 C46 C45 121.0(5)
C56 C51 C52 118.5(4)
C56 C51 C20 121.4(4)
C52 C51 C20 120.1(4)
C53 C52 C51 120.8(5)
C52 C53 C54 121.5(5)
C55 C54 C53 117.5(5)
C55 C54 C57 121.1(5)
C53 C54 C57 121.4(5)
C54 C55 C56 121.6(5)
C51 C56 C55 120.0(5)
C62 C61 C66 114.6(5)
C62 C61 Rh1 114.5(4)
C66 C61 Rh1 114.5(4)
C61 C62 C63 113.3(5)
C64 C63 C62 114.2(5)
C65 C64 C63 112.1(6)
C64 C65 C66 114.3(6)
C61 C66 C65 112.5(5)
Cl2 C71 Cl1 114.9(6)

loop_
_geom_bond_atom_site_label_1
_geom_bond_atom_site_label_2
_geom_bond_distance
Rh1 N2 2.012(3)
Rh1 N4 2.016(3)
Rh1 N1 2.021(3)
Rh1 N3 2.026(3)
Rh1 C61 2.093(5)
N1 C1 1.376(5)
N1 C4 1.381(5)
N2 C6 1.380(5)
N2 C9 1.383(5)
N3 C11 1.377(5)
N3 C14 1.378(5)
N4 C19 1.371(5)
N4 C16 1.388(5)
C1 C20 1.404(6)
C1 C2 1.433(6)
C2 C3 1.336(6)
C3 C4 1.436(6)
C4 C5 1.395(6)
C5 C6 1.390(6)
C5 C21 1.496(6)
C6 C7 1.445(6)
C7 C8 1.333(7)
C8 C9 1.445(6)
C9 C10 1.389(6)
C10 C11 1.392(6)
C10 C31 1.507(6)
C11 C12 1.447(6)
C12 C13 1.345(7)
C13 C14 1.442(6)
C14 C15 1.390(6)
C15 C16 1.393(6)
C15 C41 1.506(6)
C16 C17 1.431(6)
C17 C18 1.346(6)
C18 C19 1.434(6)
C19 C20 1.401(6)
C20 C51 1.493(6)
C21 C22 1.376(6)
C21 C26 1.381(7)
C22 C23 1.387(7)
C23 C24 1.368(8)
C24 C25 1.370(9)
C24 C27 1.523(7)
C25 C26 1.387(7)
C31 C36 1.379(7)
C31 C32 1.389(7)
C32 C33 1.382(7)
C33 C34 1.371(8)
C34 C35 1.381(8)
C34 C37 1.520(7)
C35 C36 1.377(7)
C41 C42 1.365(6)
C41 C46 1.381(6)
C42 C43 1.383(6)
C43 C44 1.363(7)
C44 C45 1.390(8)
C44 C47 1.509(7)
C45 C46 1.384(7)
C51 C56 1.371(6)
C51 C52 1.385(6)
C52 C53 1.378(6)
C53 C54 1.382(7)
C54 C55 1.371(8)
C54 C57 1.515(7)
C55 C56 1.406(7)
C61 C62 1.466(7)
C61 C66 1.479(8)
C62 C63 1.528(8)
C63 C64 1.489(9)
C64 C65 1.462(10)
C65 C66 1.531(8)
Cl1 C71 1.776(8)
Cl2 C71 1.713(9)
